data_7204488
loop_
_publ_author_name
'Ravindra Babu, B.'
'Prasad, Ashok K.'
'Trikha, Smriti'
'Thorup, Niels'
'Parmar, Virinder S.'
'Wengel, Jesper'

_publ_section_title
;
 Conformationally locked aryl C-nucleosides: synthesis of
 phosphoramidite monomers and incorporation into single-stranded DNA
 and LNA (locked nucleic acid)1
;
_journal_issue 22
_journal_name_full 'Journal of the Chemical Society, Perkin Transactions 1'
_journal_page_first 2509
_journal_paper_doi 10.1039/b206626b
_journal_year 2002
_chemical_formula_sum 'C12 H14 O4'
_chemical_formula_weight 222.23
_chemical_name_systematic
; 
? 
;
_space_group_IT_number 4
_symmetry_cell_setting monoclinic
_symmetry_space_group_name_Hall 'P 2yb'
_symmetry_space_group_name_H-M 'P 1 21 1'
_atom_sites_solution_hydrogens geom
_atom_sites_solution_primary direct
_atom_sites_solution_secondary difmap
_audit_creation_method 'manual editing of SHELXL-97 cif'
_cell_angle_alpha 90.00
_cell_angle_beta 108.220(2)
_cell_angle_gamma 90.00
_cell_formula_units_Z 2
_cell_length_a 9.2257(12)
_cell_length_b 6.1948(8)
_cell_length_c 9.5781(12)
_cell_measurement_reflns_used 976
_cell_measurement_temperature 120(2)
_cell_measurement_theta_max 29.91
_cell_measurement_theta_min 2.24
_cell_volume 519.96(12)
_computing_structure_refinement 'SHELXL-97 (Sheldrick, 1997)'
_computing_structure_solution 'SHELXS-97 (Sheldrick, 1990)'
_diffrn_ambient_temperature 120(2)
_diffrn_measured_fraction_theta_full 0.928
_diffrn_measured_fraction_theta_max 0.928
_diffrn_measurement_device_type 'Siemens/Bruker SMART 1K)'
_diffrn_measurement_method 'omega scan, frame data integration'
_diffrn_radiation_monochromator graphite
_diffrn_radiation_source 'fine-focus sealed tube'
_diffrn_radiation_type MoK\a
_diffrn_radiation_wavelength 0.71073
_diffrn_reflns_av_R_equivalents 0.0248
_diffrn_reflns_av_sigmaI/netI 0.0332
_diffrn_reflns_limit_h_max 12
_diffrn_reflns_limit_h_min -12
_diffrn_reflns_limit_k_max 8
_diffrn_reflns_limit_k_min -8
_diffrn_reflns_limit_l_max 13
_diffrn_reflns_limit_l_min -13
_diffrn_reflns_number 6577
_diffrn_reflns_theta_full 29.97
_diffrn_reflns_theta_max 29.97
_diffrn_reflns_theta_min 2.24
_exptl_absorpt_coefficient_mu 0.106
_exptl_absorpt_correction_T_max 0.9880
_exptl_absorpt_correction_T_min 0.9578
_exptl_absorpt_correction_type multi-scan
_exptl_absorpt_process_details 'SABABS (Sheldrick, 2000)'
_exptl_crystal_colour colorless
_exptl_crystal_density_diffrn 1.419
_exptl_crystal_density_method 'not measured'
_exptl_crystal_description needle
_exptl_crystal_F_000 236
_exptl_crystal_size_max 0.43
_exptl_crystal_size_mid 0.15
_exptl_crystal_size_min 0.12
_refine_diff_density_max 0.240
_refine_diff_density_min -0.271
_refine_diff_density_rms 0.047
_refine_ls_abs_structure_details 'Flack H D (1983), Acta Cryst. A39, 876-881'
_refine_ls_abs_structure_Flack 0.0(7)
_refine_ls_extinction_method none
_refine_ls_goodness_of_fit_ref 1.032
_refine_ls_hydrogen_treatment mixed
_refine_ls_matrix_type full
_refine_ls_number_parameters 201
_refine_ls_number_reflns 2705
_refine_ls_number_restraints 1
_refine_ls_restrained_S_all 1.031
_refine_ls_R_factor_all 0.0405
_refine_ls_R_factor_gt 0.0346
_refine_ls_shift/su_max 0.001
_refine_ls_shift/su_mean 0.000
_refine_ls_structure_factor_coef Fsqd
_refine_ls_weighting_details 'calc w=1/[\s^2^(Fo^2^)+(0.0561P)^2^+0.0000P] where P=(Fo^2^+2Fc^2^)/3'
_refine_ls_weighting_scheme calc
_refine_ls_wR_factor_gt 0.0823
_refine_ls_wR_factor_ref 0.0853
_reflns_number_gt 2436
_reflns_number_total 2705
_reflns_threshold_expression >2sigma(I)
_cod_data_source_file b206626b.txt
_cod_data_source_block jw2k
_cod_depositor_comments
;
The following automatic conversions were performed:
'_symmetry_cell_setting' value 'Monoclinic' changed to 'monoclinic'
according to '/home/saulius/struct/CIF-dictionaries/cif_core.dic'
dictionary named 'cif_core.dic' version 2.4.1 from 2010-06-29.

Automatic conversion script
Id: cif_fix_enum 1527 2010-12-29 10:47:43Z saulius 
;
_cod_database_code 7204488

loop_
_symmetry_equiv_pos_as_xyz
'x, y, z'
'-x, y+1/2, -z'

loop_
_atom_site_label
_atom_site_type_symbol
_atom_site_fract_x
_atom_site_fract_y
_atom_site_fract_z
_atom_site_U_iso_or_equiv
_atom_site_adp_type
_atom_site_occupancy
_atom_site_symmetry_multiplicity
_atom_site_calc_flag
_atom_site_refinement_flags
_atom_site_disorder_assembly
_atom_site_disorder_group
C1 C 0.22529(16) 0.4540(2) 0.47678(14) 0.0166(3) Uani 1 1 d . . .
C2 C 0.23203(16) 0.3024(3) 0.37257(15) 0.0213(3) Uani 1 1 d . . .
C3 C 0.31841(17) 0.3398(3) 0.28018(16) 0.0255(3) Uani 1 1 d . . .
C4 C 0.39776(17) 0.5329(3) 0.29103(16) 0.0256(3) Uani 1 1 d . . .
C5 C 0.39106(17) 0.6852(3) 0.39302(16) 0.0240(3) Uani 1 1 d . . .
C6 C 0.30486(16) 0.6459(2) 0.48718(16) 0.0200(3) Uani 1 1 d . . .
C1' C 0.13157(15) 0.4008(2) 0.57631(14) 0.0160(3) Uani 1 1 d . . .
C2' C 0.20233(15) 0.2282(2) 0.69097(14) 0.0164(3) Uani 1 1 d . . .
C3' C 0.30709(14) 0.3647(2) 0.81440(13) 0.0140(3) Uani 1 1 d . . .
C4' C 0.17307(15) 0.5101(2) 0.81733(14) 0.0148(3) Uani 1 1 d . . .
C5' C 0.19964(16) 0.6972(2) 0.92032(15) 0.0181(3) Uani 1 1 d . . .
C5'' C 0.06093(16) 0.3393(3) 0.83638(15) 0.0189(3) Uani 1 1 d . . .
O2' O 0.08832(11) 0.15654(17) 0.75399(11) 0.0205(2) Uani 1 1 d . . .
O3' O 0.36773(12) 0.24450(16) 0.94554(10) 0.0170(2) Uani 1 1 d . . .
O4' O 0.11951(11) 0.58355(15) 0.66706(10) 0.0163(2) Uani 1 1 d . . .
O5' O 0.33496(12) 0.80952(18) 0.92074(11) 0.0216(2) Uani 1 1 d . . .
H1 H 0.1802(19) 0.157(3) 0.3684(19) 0.022(4) Uiso 1 1 d . . .
H2 H 0.321(2) 0.233(3) 0.215(2) 0.026(5) Uiso 1 1 d . . .
H3 H 0.455(2) 0.563(3) 0.226(2) 0.031(5) Uiso 1 1 d . . .
H4 H 0.445(2) 0.819(4) 0.4066(19) 0.024(4) Uiso 1 1 d . . .
H5 H 0.301(2) 0.749(3) 0.560(2) 0.026(5) Uiso 1 1 d . . .
H6 H 0.0262(18) 0.353(3) 0.5152(17) 0.015(4) Uiso 1 1 d . . .
H7 H 0.2435(17) 0.101(3) 0.6576(17) 0.012(4) Uiso 1 1 d . . .
H8 H 0.3799(17) 0.446(3) 0.7875(16) 0.011(4) Uiso 1 1 d . . .
H9 H 0.0801(18) 0.298(3) 0.9375(17) 0.016(4) Uiso 1 1 d . . .
H10 H -0.0498(17) 0.390(3) 0.7934(17) 0.012(4) Uiso 1 1 d . . .
H11 H 0.2098(19) 0.639(3) 1.022(2) 0.024(4) Uiso 1 1 d . . .
H12 H 0.113(2) 0.796(3) 0.8877(18) 0.020(4) Uiso 1 1 d . . .
H13 H 0.461(2) 0.267(4) 0.979(2) 0.033(5) Uiso 1 1 d . . .
H14 H 0.325(3) 0.941(4) 0.927(2) 0.044(6) Uiso 1 1 d . . .

loop_
_atom_site_aniso_label
_atom_site_aniso_U_11
_atom_site_aniso_U_22
_atom_site_aniso_U_33
_atom_site_aniso_U_23
_atom_site_aniso_U_13
_atom_site_aniso_U_12
C1 0.0121(6) 0.0208(7) 0.0147(6) 0.0022(5) 0.0010(5) 0.0001(5)
C2 0.0190(7) 0.0247(7) 0.0181(6) -0.0017(6) 0.0028(5) -0.0027(6)
C3 0.0241(7) 0.0359(9) 0.0157(6) -0.0044(7) 0.0051(5) -0.0015(7)
C4 0.0203(7) 0.0382(9) 0.0181(6) 0.0046(6) 0.0057(5) -0.0010(7)
C5 0.0199(7) 0.0260(8) 0.0239(7) 0.0063(6) 0.0038(5) -0.0033(6)
C6 0.0193(6) 0.0199(7) 0.0198(6) -0.0002(6) 0.0046(5) -0.0004(6)
C1' 0.0147(6) 0.0173(7) 0.0153(6) -0.0019(5) 0.0038(5) -0.0008(5)
C2' 0.0167(6) 0.0139(6) 0.0178(6) 0.0002(5) 0.0043(5) -0.0009(5)
C3' 0.0151(6) 0.0120(6) 0.0143(6) 0.0002(5) 0.0037(5) 0.0018(5)
C4' 0.0130(6) 0.0160(6) 0.0149(6) 0.0028(5) 0.0039(5) 0.0024(5)
C5' 0.0193(6) 0.0171(7) 0.0183(6) 0.0010(5) 0.0066(5) 0.0037(5)
C5'' 0.0170(6) 0.0196(7) 0.0207(6) 0.0032(6) 0.0065(5) 0.0002(6)
O2' 0.0203(5) 0.0180(5) 0.0230(5) 0.0015(4) 0.0066(4) -0.0049(4)
O3' 0.0153(5) 0.0159(5) 0.0172(4) 0.0034(4) 0.0011(4) 0.0008(4)
O4' 0.0185(5) 0.0160(5) 0.0136(4) 0.0011(3) 0.0037(3) 0.0029(4)
O5' 0.0196(5) 0.0140(5) 0.0275(5) -0.0024(4) 0.0019(4) 0.0000(4)

loop_
_atom_type_symbol
_atom_type_description
_atom_type_scat_dispersion_real
_atom_type_scat_dispersion_imag
_atom_type_scat_source
C C 0.0033 0.0016 'International Tables Vol C Tables 4.2.6.8 and 6.1.1.4'
H H 0.0000 0.0000 'International Tables Vol C Tables 4.2.6.8 and 6.1.1.4'
O O 0.0106 0.0060 'International Tables Vol C Tables 4.2.6.8 and 6.1.1.4'

loop_
_geom_angle_atom_site_label_1
_geom_angle_atom_site_label_2
_geom_angle_atom_site_label_3
_geom_angle
_geom_angle_site_symmetry_1
_geom_angle_site_symmetry_3
_geom_angle_publ_flag
C6 C1 C2 119.44(13) . . ?
C6 C1 C1' 122.49(12) . . ?
C2 C1 C1' 118.06(13) . . ?
C3 C2 C1 120.78(15) . . ?
C3 C2 H1 118.8(10) . . ?
C1 C2 H1 120.2(10) . . ?
C2 C3 C4 119.48(15) . . ?
C2 C3 H2 117.2(11) . . ?
C4 C3 H2 123.3(11) . . ?
C5 C4 C3 120.32(14) . . ?
C5 C4 H3 119.0(12) . . ?
C3 C4 H3 120.6(12) . . ?
C4 C5 C6 120.04(15) . . ?
C4 C5 H4 123.8(10) . . ?
C6 C5 H4 116.2(10) . . ?
C1 C6 C5 119.93(14) . . ?
C1 C6 H5 119.3(11) . . ?
C5 C6 H5 120.7(11) . . ?
O4' C1' C1 111.97(11) . . ?
O4' C1' C2' 102.19(10) . . ?
C1 C1' C2' 113.99(11) . . ?
O4' C1' H6 109.6(10) . . ?
C1 C1' H6 109.6(9) . . ?
C2' C1' H6 109.2(10) . . ?
O2' C2' C1' 108.32(11) . . ?
O2' C2' C3' 102.42(10) . . ?
C1' C2' C3' 101.18(10) . . ?
O2' C2' H7 107.4(9) . . ?
C1' C2' H7 117.1(9) . . ?
C3' C2' H7 119.1(9) . . ?
O3' C3' C2' 111.99(11) . . ?
O3' C3' C4' 112.88(10) . . ?
C2' C3' C4' 91.18(10) . . ?
O3' C3' H8 114.1(9) . . ?
C2' C3' H8 114.8(9) . . ?
C4' C3' H8 109.8(10) . . ?
O4' C4' C5' 110.43(11) . . ?
O4' C4' C5'' 107.69(11) . . ?
C5' C4' C5'' 115.84(11) . . ?
O4' C4' C3' 101.15(9) . . ?
C5' C4' C3' 120.04(11) . . ?
C5'' C4' C3' 100.06(11) . . ?
O5' C5' C4' 110.06(11) . . ?
O5' C5' H11 110.7(10) . . ?
C4' C5' H11 107.6(11) . . ?
O5' C5' H12 108.8(11) . . ?
C4' C5' H12 109.1(11) . . ?
H11 C5' H12 110.7(14) . . ?
O2' C5'' C4' 103.66(10) . . ?
O2' C5'' H9 109.3(11) . . ?
C4' C5'' H9 112.7(10) . . ?
O2' C5'' H10 110.1(9) . . ?
C4' C5'' H10 111.5(9) . . ?
H9 C5'' H10 109.4(12) . . ?
C2' O2' C5'' 105.25(10) . . ?
C3' O3' H13 108.9(15) . . ?
C4' O4' C1' 106.56(10) . . ?
C5' O5' H14 111.3(16) . . ?

loop_
_geom_bond_atom_site_label_1
_geom_bond_atom_site_label_2
_geom_bond_distance
_geom_bond_site_symmetry_2
_geom_bond_publ_flag
C1 C6 1.385(2) . ?
C1 C2 1.386(2) . ?
C1 C1' 1.5100(18) . ?
C2 C3 1.383(2) . ?
C2 H1 1.02(2) . ?
C3 C4 1.389(3) . ?
C3 H2 0.91(2) . ?
C4 C5 1.373(2) . ?
C4 H3 0.950(18) . ?
C5 C6 1.398(2) . ?
C5 H4 0.96(2) . ?
C6 H5 0.95(2) . ?
C1' O4' 1.4524(16) . ?
C1' C2' 1.5257(18) . ?
C1' H6 1.010(16) . ?
C2' O2' 1.4369(16) . ?
C2' C3' 1.5271(18) . ?
C2' H7 0.972(17) . ?
C3' O3' 1.4162(15) . ?
C3' C4' 1.5371(18) . ?
C3' H8 0.939(16) . ?
C4' O4' 1.4416(15) . ?
C4' C5' 1.4920(19) . ?
C4' C5'' 1.530(2) . ?
C5' O5' 1.4280(17) . ?
C5' H11 1.014(18) . ?
C5' H12 0.975(19) . ?
C5'' O2' 1.4469(18) . ?
C5'' H9 0.964(16) . ?
C5'' H10 1.024(15) . ?
O3' H13 0.83(2) . ?
O5' H14 0.82(2) . ?

loop_
_geom_torsion_atom_site_label_1
_geom_torsion_atom_site_label_2
_geom_torsion_atom_site_label_3
_geom_torsion_atom_site_label_4
_geom_torsion
_geom_torsion_site_symmetry_1
_geom_torsion_site_symmetry_2
_geom_torsion_site_symmetry_3
_geom_torsion_site_symmetry_4
_geom_torsion_publ_flag
C6 C1 C2 C3 0.7(2) . . . . ?
C1' C1 C2 C3 -178.71(13) . . . . ?
C1 C2 C3 C4 -0.8(2) . . . . ?
C2 C3 C4 C5 0.2(2) . . . . ?
C3 C4 C5 C6 0.4(2) . . . . ?
C2 C1 C6 C5 0.0(2) . . . . ?
C1' C1 C6 C5 179.32(13) . . . . ?
C4 C5 C6 C1 -0.5(2) . . . . ?
C6 C1 C1' O4' 7.72(17) . . . . ?
C2 C1 C1' O4' -172.93(12) . . . . ?
C6 C1 C1' C2' -107.67(15) . . . . ?
C2 C1 C1' C2' 71.68(15) . . . . ?
O4' C1' C2' O2' 72.43(12) . . . . ?
C1 C1' C2' O2' -166.57(11) . . . . ?
O4' C1' C2' C3' -34.81(12) . . . . ?
C1 C1' C2' C3' 86.20(13) . . . . ?
O2' C2' C3' O3' 58.18(13) . . . . ?
C1' C2' C3' O3' 169.99(10) . . . . ?
O2' C2' C3' C4' -57.15(11) . . . . ?
C1' C2' C3' C4' 54.66(11) . . . . ?
O3' C3' C4' O4' -171.23(11) . . . . ?
C2' C3' C4' O4' -56.70(11) . . . . ?
O3' C3' C4' C5' 67.10(15) . . . . ?
C2' C3' C4' C5' -178.36(12) . . . . ?
O3' C3' C4' C5'' -60.78(13) . . . . ?
C2' C3' C4' C5'' 53.76(11) . . . . ?
O4' C4' C5' O5' -73.89(13) . . . . ?
C5'' C4' C5' O5' 163.38(11) . . . . ?
C3' C4' C5' O5' 43.09(15) . . . . ?
O4' C4' C5'' O2' 70.73(13) . . . . ?
C5' C4' C5'' O2' -165.11(11) . . . . ?
C3' C4' C5'' O2' -34.50(12) . . . . ?
C1' C2' O2' C5'' -67.73(13) . . . . ?
C3' C2' O2' C5'' 38.65(13) . . . . ?
C4' C5'' O2' C2' -2.10(13) . . . . ?
C5' C4' O4' C1' 166.73(11) . . . . ?
C5'' C4' O4' C1' -65.90(12) . . . . ?
C3' C4' O4' C1' 38.56(12) . . . . ?
C1 C1' O4' C4' -124.80(11) . . . . ?
C2' C1' O4' C4' -2.41(12) . . . . ?

loop_
_cod_related_entry_id
_cod_related_entry_database
_cod_related_entry_code
1 ChemSpider 9271322
